data_4324353
loop_
_publ_author_name
'A. E. Miroslavov'
'G. V. Sidorenko'
'D. N. Suglobov'
'A. A. Lumpov'
'V. V. Gurzhiy'
'M. S. Grigor'ev'
'V. A. Mikhalev'

_publ_contact_author_address ' '
_publ_contact_author_email vladgeo17@mail.ru
_publ_contact_author_fax 7(812)328-97-75
_publ_contact_author_name 'Vladislav V. Gurzhiy'
_publ_contact_author_phone 7(812)328-96-47
_publ_section_title
;
 Technetium(I) Carbonyl Dithiocarbamates and Xanthates
;
_journal_name_full 'Inorganic Chemistry'
_journal_page_first 1098
_journal_page_last 1104
_journal_paper_doi 10.1021/ic1019313
_journal_volume 50
_journal_year 2011
_chemical_formula_sum 'C6 H3 O5 S2 Tc'
_chemical_formula_weight 317.20
_chemical_name_systematic
;
 ?
;
_space_group_IT_number 2
_symmetry_cell_setting triclinic
_symmetry_space_group_name_Hall '-P 1'
_symmetry_space_group_name_H-M 'P -1'
_atom_sites_solution_hydrogens geom
_atom_sites_solution_primary direct
_atom_sites_solution_secondary difmap
_audit_creation_method SHELXL-97
_cell_angle_alpha 79.308(4)
_cell_angle_beta 82.038(4)
_cell_angle_gamma 68.276(3)
_cell_formula_units_Z 2
_cell_length_a 6.0895(3)
_cell_length_b 6.1832(4)
_cell_length_c 15.0420(10)
_cell_measurement_temperature 100(2)
_cell_volume 515.50(6)
_computing_structure_refinement 'SHELXL-97 (Sheldrick, 1997)'
_diffrn_ambient_temperature 100(2)
_diffrn_measured_fraction_theta_full 0.977
_diffrn_measured_fraction_theta_max 0.977
_diffrn_radiation_monochromator graphite
_diffrn_radiation_source 'fine-focus sealed tube'
_diffrn_radiation_type MoK\a
_diffrn_radiation_wavelength 0.71073
_diffrn_reflns_av_R_equivalents 0.0000
_diffrn_reflns_av_sigmaI/netI 0.0501
_diffrn_reflns_limit_h_max 9
_diffrn_reflns_limit_h_min -9
_diffrn_reflns_limit_k_max 10
_diffrn_reflns_limit_k_min -10
_diffrn_reflns_limit_l_max 24
_diffrn_reflns_limit_l_min -24
_diffrn_reflns_number 19340
_diffrn_reflns_theta_full 35.22
_diffrn_reflns_theta_max 35.22
_diffrn_reflns_theta_min 1.38
_exptl_absorpt_coefficient_mu 1.791
_exptl_absorpt_correction_T_max 0.9318
_exptl_absorpt_correction_T_min 0.7158
_exptl_crystal_density_diffrn 2.044
_exptl_crystal_F_000 308
_exptl_crystal_size_max 0.20
_exptl_crystal_size_mid 0.12
_exptl_crystal_size_min 0.04
_refine_diff_density_max 1.167
_refine_diff_density_min -1.119
_refine_diff_density_rms 0.282
_refine_ls_extinction_method none
_refine_ls_goodness_of_fit_ref 1.079
_refine_ls_hydrogen_treatment mixed
_refine_ls_matrix_type full
_refine_ls_number_parameters 140
_refine_ls_number_reflns 19340
_refine_ls_number_restraints 0
_refine_ls_restrained_S_all 1.079
_refine_ls_R_factor_all 0.0597
_refine_ls_R_factor_gt 0.0426
_refine_ls_shift/su_max 0.001
_refine_ls_shift/su_mean 0.000
_refine_ls_structure_factor_coef Fsqd
_refine_ls_weighting_details 'calc w=1/[\s^2^(Fo^2^)+(0.0696P)^2^+0.0000P] where P=(Fo^2^+2Fc^2^)/3'
_refine_ls_weighting_scheme calc
_refine_ls_wR_factor_gt 0.1138
_refine_ls_wR_factor_ref 0.1263
_reflns_number_gt 15131
_reflns_number_total 19340
_reflns_threshold_expression >2sigma(I)
_cod_data_source_file ic1019313_si_001.cif
_cod_data_source_block C6H3O5S2Tc_CCDC_676886
_cod_original_cell_volume 515.50(5)
_cod_database_code 4324353

loop_
_symmetry_equiv_pos_as_xyz
'x, y, z'
'-x, -y, -z'

loop_
_atom_site_label
_atom_site_type_symbol
_atom_site_fract_x
_atom_site_fract_y
_atom_site_fract_z
_atom_site_U_iso_or_equiv
_atom_site_adp_type
_atom_site_occupancy
_atom_site_symmetry_multiplicity
_atom_site_calc_flag
_atom_site_refinement_flags
Tc1 Tc 0.61134(3) 0.56507(3) 0.195997(10) 0.01436(4) Uani 1 1 d .
S1 S 0.59500(9) 0.80282(9) 0.31659(3) 0.01921(9) Uani 1 1 d .
S2 S 0.30418(9) 0.51981(9) 0.32013(4) 0.02099(10) Uani 1 1 d .
O1 O 1.0133(3) 0.6607(3) 0.06634(10) 0.0281(3) Uani 1 1 d .
O2 O 0.5704(3) 0.2439(3) 0.07007(11) 0.0273(3) Uani 1 1 d .
O3 O 0.2110(3) 1.0105(3) 0.10584(10) 0.0259(3) Uani 1 1 d .
O4 O 0.9862(3) 0.1367(3) 0.30171(11) 0.0333(3) Uani 1 1 d .
O5 O 0.2743(3) 0.7658(3) 0.44990(9) 0.0228(3) Uani 1 1 d .
C1 C 0.8628(3) 0.6289(3) 0.11359(13) 0.0190(4) Uani 1 1 d .
C2 C 0.5832(3) 0.3646(3) 0.11672(14) 0.0194(4) Uani 1 1 d .
C3 C 0.3557(3) 0.8499(3) 0.13619(12) 0.0178(3) Uani 1 1 d .
C4 C 0.8505(3) 0.2916(3) 0.26330(13) 0.0216(3) Uani 1 1 d .
C5 C 0.3789(3) 0.7028(3) 0.37098(12) 0.0196(3) Uani 1 1 d .
C6A C 0.0872(8) 0.6800(9) 0.4904(3) 0.0277(9) Uani 0.50 1 d P
H6A H 0.1556 0.5113 0.5124 0.041 Uiso 0.50 1 calc PR
H6B H -0.0243 0.7064 0.4449 0.041 Uiso 0.50 1 calc PR
H6C H 0.0034 0.7642 0.5412 0.041 Uiso 0.50 1 calc PR
C6B C 0.3297(8) 0.9392(7) 0.4923(3) 0.0240(8) Uani 0.50 1 d P
H6D H 0.2119 0.9894 0.5429 0.036 Uiso 0.50 1 calc PR
H6E H 0.3252 1.0764 0.4469 0.036 Uiso 0.50 1 calc PR
H6F H 0.4880 0.8652 0.5149 0.036 Uiso 0.50 1 calc PR

loop_
_atom_site_aniso_label
_atom_site_aniso_U_11
_atom_site_aniso_U_22
_atom_site_aniso_U_33
_atom_site_aniso_U_23
_atom_site_aniso_U_13
_atom_site_aniso_U_12
Tc1 0.01322(7) 0.01318(7) 0.01626(6) -0.00114(4) -0.00187(5) -0.00440(5)
S1 0.0175(2) 0.0210(2) 0.0198(2) -0.00526(17) -0.00176(17) -0.00636(19)
S2 0.0179(2) 0.0188(2) 0.0250(2) -0.00030(18) 0.00154(18) -0.0074(2)
O1 0.0251(8) 0.0366(9) 0.0271(7) -0.0044(6) 0.0030(6) -0.0177(7)
O2 0.0335(8) 0.0261(8) 0.0288(8) -0.0088(6) 0.0015(6) -0.0172(7)
O3 0.0254(8) 0.0191(7) 0.0310(7) -0.0002(6) -0.0100(6) -0.0044(6)
O4 0.0281(9) 0.0281(9) 0.0324(8) 0.0014(7) -0.0066(7) 0.0017(7)
O5 0.0226(7) 0.0233(7) 0.0187(6) -0.0040(5) 0.0000(5) -0.0040(6)
C1 0.0198(9) 0.0194(9) 0.0191(9) -0.0033(7) -0.0042(7) -0.0073(8)
C2 0.0179(9) 0.0178(9) 0.0224(9) -0.0029(7) 0.0017(7) -0.0075(8)
C3 0.0183(8) 0.0179(8) 0.0192(8) -0.0026(6) -0.0021(6) -0.0084(7)
C4 0.0194(9) 0.0198(9) 0.0227(8) -0.0041(7) 0.0001(7) -0.0037(7)
C5 0.0170(8) 0.0179(9) 0.0176(8) 0.0008(6) -0.0020(6) -0.0001(7)
C6A 0.028(2) 0.036(3) 0.0177(19) -0.0067(17) 0.0031(16) -0.010(2)
C6B 0.029(2) 0.023(2) 0.0170(18) -0.0040(15) -0.0017(15) -0.0044(18)

loop_
_atom_type_symbol
_atom_type_description
_atom_type_scat_dispersion_real
_atom_type_scat_dispersion_imag
_atom_type_scat_source
C C 0.0033 0.0016 'International Tables Vol C Tables 4.2.6.8 and 6.1.1.4'
H H 0.0000 0.0000 'International Tables Vol C Tables 4.2.6.8 and 6.1.1.4'
O O 0.0106 0.0060 'International Tables Vol C Tables 4.2.6.8 and 6.1.1.4'
S S 0.1246 0.1234 'International Tables Vol C Tables 4.2.6.8 and 6.1.1.4'
Tc Tc -1.4390 0.7593 'International Tables Vol C Tables 4.2.6.8 and 6.1.1.4'

loop_
_geom_angle_atom_site_label_1
_geom_angle_atom_site_label_2
_geom_angle_atom_site_label_3
_geom_angle
C2 Tc1 C1 90.40(7)
C2 Tc1 C4 90.68(8)
C1 Tc1 C4 90.15(8)
C2 Tc1 C3 92.12(8)
C1 Tc1 C3 92.87(8)
C4 Tc1 C3 175.87(7)
C2 Tc1 S2 99.31(6)
C1 Tc1 S2 170.20(6)
C4 Tc1 S2 88.44(6)
C3 Tc1 S2 88.10(5)
C2 Tc1 S1 170.05(6)
C1 Tc1 S1 99.52(6)
C4 Tc1 S1 88.62(6)
C3 Tc1 S1 88.09(5)
S2 Tc1 S1 70.753(16)
C5 S1 Tc1 85.77(7)
C5 S2 Tc1 85.98(6)
C5 O5 C6A 117.8(2)
C5 O5 C6B 121.6(2)
C6A O5 C6B 120.4(2)
O1 C1 Tc1 178.29(19)
O2 C2 Tc1 178.86(18)
O3 C3 Tc1 177.62(16)
O4 C4 Tc1 179.82(19)
O5 C5 S2 121.51(16)
O5 C5 S1 120.99(16)
S2 C5 S1 117.49(11)
O5 C6A H6A 109.5
O5 C6A H6B 109.5
H6A C6A H6B 109.5
O5 C6A H6C 109.5
H6A C6A H6C 109.5
H6B C6A H6C 109.5
O5 C6B H6D 109.5
O5 C6B H6E 109.5
H6D C6B H6E 109.5
O5 C6B H6F 109.5
H6D C6B H6F 109.5
H6E C6B H6F 109.5

loop_
_geom_bond_atom_site_label_1
_geom_bond_atom_site_label_2
_geom_bond_distance
Tc1 C2 1.9366(19)
Tc1 C1 1.943(2)
Tc1 C4 1.989(2)
Tc1 C3 2.0261(19)
Tc1 S2 2.5079(5)
Tc1 S1 2.5085(5)
S1 C5 1.703(2)
S2 C5 1.694(2)
O1 C1 1.134(2)
O2 C2 1.143(2)
O3 C3 1.125(2)
O4 C4 1.130(2)
O5 C5 1.321(2)
O5 C6A 1.444(4)
O5 C6B 1.501(4)
C6A H6A 0.9800
C6A H6B 0.9800
C6A H6C 0.9800
C6B H6D 0.9800
C6B H6E 0.9800
C6B H6F 0.9800

loop_
_geom_torsion_atom_site_label_1
_geom_torsion_atom_site_label_2
_geom_torsion_atom_site_label_3
_geom_torsion_atom_site_label_4
_geom_torsion
C2 Tc1 S1 C5 -2.9(4)
C1 Tc1 S1 C5 -178.88(8)
C4 Tc1 S1 C5 -88.96(9)
C3 Tc1 S1 C5 88.53(8)
S2 Tc1 S1 C5 -0.13(6)
C2 Tc1 S2 C5 179.65(9)
C1 Tc1 S2 C5 7.4(4)
C4 Tc1 S2 C5 89.21(9)
C3 Tc1 S2 C5 -88.51(8)
S1 Tc1 S2 C5 0.13(6)
C2 Tc1 C1 O1 -78(6)
C4 Tc1 C1 O1 13(6)
C3 Tc1 C1 O1 -170(6)
S2 Tc1 C1 O1 95(6)
S1 Tc1 C1 O1 101(6)
C1 Tc1 C2 O2 59(9)
C4 Tc1 C2 O2 -31(9)
C3 Tc1 C2 O2 152(9)
S2 Tc1 C2 O2 -120(9)
S1 Tc1 C2 O2 -117(9)
C2 Tc1 C3 O3 142(4)
C1 Tc1 C3 O3 -128(4)
C4 Tc1 C3 O3 9(5)
S2 Tc1 C3 O3 43(4)
S1 Tc1 C3 O3 -28(4)
C2 Tc1 C4 O4 -164(100)
C1 Tc1 C4 O4 106(100)
C3 Tc1 C4 O4 -31(100)
S2 Tc1 C4 O4 -65(100)
S1 Tc1 C4 O4 6(100)
C6A O5 C5 S2 -2.1(3)
C6B O5 C5 S2 -176.2(2)
C6A O5 C5 S1 178.0(2)
C6B O5 C5 S1 3.9(3)
Tc1 S2 C5 O5 179.91(15)
Tc1 S2 C5 S1 -0.20(10)
Tc1 S1 C5 O5 -179.91(15)
Tc1 S1 C5 S2 0.20(10)
